data_4304439
loop_
_publ_author_name
'Gene W. Wong'
'Wei-Chih Lee'
'Brian J. Frost'

_publ_section_title
;
Insertion of CO2, Ketones, and Aldehydes into the C-Li Bond of
1,3,5-Triaza-7-phosphaadamantan-6-yllithium
;
_journal_name_full 'Inorganic Chemistry'
_journal_page_first 612
_journal_page_last 620
_journal_paper_doi 10.1021/ic701936x
_journal_volume 47
_journal_year 2008
_chemical_formula_sum 'C17 H22 Fe N3 O P'
_chemical_formula_weight 371.20
_chemical_name_systematic
;
 ?
;
_space_group_IT_number 29
_symmetry_cell_setting orthorhombic
_symmetry_space_group_name_Hall 'P 2c -2ac'
_symmetry_space_group_name_H-M 'P c a 21'
_atom_sites_solution_hydrogens geom
_atom_sites_solution_primary direct
_atom_sites_solution_secondary difmap
_audit_creation_method SHELXL-97
_cell_angle_alpha 90.00
_cell_angle_beta 90.00
_cell_angle_gamma 90.00
_cell_formula_units_Z 4
_cell_length_a 14.4830(8)
_cell_length_b 5.9165(4)
_cell_length_c 18.3195(9)
_cell_measurement_temperature 100(2)
_cell_volume 1569.77(16)
_computing_cell_refinement 'Bruker XSCANS'
_computing_data_collection 'Bruker XSCANS'
_computing_data_reduction 'Bruker SHELXTL'
_computing_molecular_graphics 'Bruker SHELXTL'
_computing_publication_material 'Bruker SHELXTL'
_computing_structure_refinement 'SHELXL-97 (Sheldrick, 1997)'
_computing_structure_solution 'SHELXS-97 (Sheldrick, 1990)'
_diffrn_ambient_temperature 100(2)
_diffrn_measured_fraction_theta_full 1.000
_diffrn_measured_fraction_theta_max 1.000
_diffrn_measurement_device_type 'Bruker P4'
_diffrn_measurement_method '\w scans'
_diffrn_radiation_monochromator graphite
_diffrn_radiation_source 'fine-focus sealed tube'
_diffrn_radiation_type MoK\a
_diffrn_radiation_wavelength 0.71073
_diffrn_reflns_av_R_equivalents 0.1787
_diffrn_reflns_av_sigmaI/netI 0.1160
_diffrn_reflns_limit_h_max 14
_diffrn_reflns_limit_h_min -17
_diffrn_reflns_limit_k_max 7
_diffrn_reflns_limit_k_min -7
_diffrn_reflns_limit_l_max 22
_diffrn_reflns_limit_l_min -22
_diffrn_reflns_number 18952
_diffrn_reflns_theta_full 25.49
_diffrn_reflns_theta_max 25.49
_diffrn_reflns_theta_min 2.22
_exptl_absorpt_coefficient_mu 1.070
_exptl_absorpt_correction_T_max 0.9484
_exptl_absorpt_correction_T_min 0.9435
_exptl_absorpt_correction_type none
_exptl_crystal_colour 'clear light orange'
_exptl_crystal_density_diffrn 1.571
_exptl_crystal_density_meas 0
_exptl_crystal_density_method 'not measured'
_exptl_crystal_description block
_exptl_crystal_F_000 776
_exptl_crystal_size_max 0.06
_exptl_crystal_size_mid 0.05
_exptl_crystal_size_min 0.05
_refine_diff_density_max 0.453
_refine_diff_density_min -0.380
_refine_diff_density_rms 0.101
_refine_ls_abs_structure_details 'Flack H D (1983), Acta Cryst. A39, 876-881'
_refine_ls_abs_structure_Flack 0.05(3)
_refine_ls_extinction_method none
_refine_ls_goodness_of_fit_ref 1.028
_refine_ls_hydrogen_treatment mixed
_refine_ls_matrix_type full
_refine_ls_number_parameters 212
_refine_ls_number_reflns 2923
_refine_ls_number_restraints 1
_refine_ls_restrained_S_all 1.027
_refine_ls_R_factor_all 0.1014
_refine_ls_R_factor_gt 0.0616
_refine_ls_shift/su_max 0.000
_refine_ls_shift/su_mean 0.000
_refine_ls_structure_factor_coef Fsqd
_refine_ls_weighting_details 'calc w=1/[\s^2^(Fo^2^)+(0.0192P)^2^+0.3015P] where P=(Fo^2^+2Fc^2^)/3'
_refine_ls_weighting_scheme calc
_refine_ls_wR_factor_gt 0.0831
_refine_ls_wR_factor_ref 0.0933
_reflns_number_gt 2093
_reflns_number_total 2923
_reflns_threshold_expression >2sigma(I)
_cod_data_source_file ic701936x-file003_6.cif
_cod_data_source_block ortho
_cod_depositor_comments
;
The following automatic conversions were performed:
'_symmetry_cell_setting' value 'Orthorhombic' changed to 'orthorhombic'
according to '/home/saulius/struct/CIF-dictionaries/cif_core.dic'
dictionary named 'cif_core.dic' version 2.4.1 from 2010-06-29.

Automatic conversion script
Id: cif_fix_enum 1527 2010-12-29 10:47:43Z saulius 
;
_cod_database_code 4304439

loop_
_symmetry_equiv_pos_as_xyz
'x, y, z'
'-x, -y, z+1/2'
'x+1/2, -y, z'
'-x+1/2, y, z+1/2'

loop_
_atom_site_label
_atom_site_type_symbol
_atom_site_fract_x
_atom_site_fract_y
_atom_site_fract_z
_atom_site_U_iso_or_equiv
_atom_site_adp_type
_atom_site_occupancy
_atom_site_symmetry_multiplicity
_atom_site_calc_flag
_atom_site_refinement_flags
_atom_site_disorder_assembly
_atom_site_disorder_group
Fe1 Fe 0.72381(6) 0.07800(14) 0.15233(5) 0.0156(2) Uani 1 1 d . . .
P1 P 0.44805(13) 0.3580(3) 0.31540(10) 0.0212(4) Uani 1 1 d . . .
O1 O 0.7279(3) 0.2632(8) 0.3442(3) 0.0329(13) Uani 1 1 d . . .
N1 N 0.5845(4) 0.3818(9) 0.4239(3) 0.0175(14) Uani 1 1 d . . .
N2 N 0.4917(4) 0.7254(9) 0.4063(3) 0.0171(14) Uani 1 1 d . . .
N3 N 0.4235(4) 0.3945(10) 0.4676(3) 0.0195(14) Uani 1 1 d . . .
C1 C 0.5623(5) 0.2735(12) 0.3539(4) 0.0190(18) Uani 1 1 d . . .
H1B H 0.5572 0.1082 0.3646 0.023 Uiso 1 1 calc R . .
C2 C 0.4591(5) 0.6673(12) 0.3337(3) 0.0209(19) Uani 1 1 d . . .
H2A H 0.5022 0.7328 0.2974 0.025 Uiso 1 1 calc R . .
H2B H 0.3981 0.7389 0.3261 0.025 Uiso 1 1 calc R . .
C3 C 0.3839(4) 0.2987(11) 0.4018(4) 0.0193(18) Uani 1 1 d . . .
H3A H 0.3202 0.3569 0.3964 0.023 Uiso 1 1 calc R . .
H3B H 0.3798 0.1328 0.4080 0.023 Uiso 1 1 calc R . .
C4 C 0.5818(5) 0.6279(12) 0.4206(3) 0.0209(18) Uani 1 1 d . . .
H4A H 0.6048 0.6884 0.4676 0.025 Uiso 1 1 calc R . .
H4B H 0.6248 0.6788 0.3820 0.025 Uiso 1 1 calc R . .
C5 C 0.4289(5) 0.6412(13) 0.4630(4) 0.025(2) Uani 1 1 d . . .
H5A H 0.4494 0.7008 0.5108 0.030 Uiso 1 1 calc R . .
H5B H 0.3663 0.7016 0.4535 0.030 Uiso 1 1 calc R . .
C6 C 0.5180(5) 0.3114(13) 0.4802(4) 0.023(2) Uani 1 1 d . . .
H6A H 0.5168 0.1443 0.4823 0.027 Uiso 1 1 calc R . .
H6B H 0.5396 0.3672 0.5282 0.027 Uiso 1 1 calc R . .
C7 C 0.6457(4) 0.2984(12) 0.3011(4) 0.0222(18) Uani 1 1 d . . .
H7A H 0.6464 0.4537 0.2795 0.027 Uiso 1 1 calc R . .
C8 C 0.6414(4) 0.1245(12) 0.2412(4) 0.0169(16) Uani 1 1 d . . .
C9 C 0.5891(5) 0.1496(12) 0.1761(3) 0.0227(18) Uani 1 1 d . . .
H9A H 0.5536 0.2863 0.1605 0.027 Uiso 1 1 calc R . .
C10 C 0.5956(5) -0.0568(12) 0.1386(4) 0.029(2) Uani 1 1 d . . .
H10A H 0.5663 -0.0900 0.0904 0.035 Uiso 1 1 calc R . .
C11 C 0.6517(5) -0.2076(11) 0.1779(3) 0.0229(19) Uani 1 1 d . . .
H11A H 0.6679 -0.3659 0.1636 0.027 Uiso 1 1 calc R . .
C12 C 0.6810(4) -0.0924(12) 0.2423(3) 0.0196(16) Uani 1 1 d . . .
H12A H 0.7215 -0.1555 0.2816 0.024 Uiso 1 1 calc R . .
C13 C 0.8223(4) 0.3241(10) 0.1484(4) 0.0176(14) Uani 1 1 d . . .
H13A H 0.8265 0.4581 0.1815 0.021 Uiso 1 1 calc R . .
C14 C 0.7722(5) 0.3138(10) 0.0814(3) 0.0193(16) Uani 1 1 d . . .
H14A H 0.7356 0.4396 0.0593 0.023 Uiso 1 1 calc R . .
C15 C 0.7830(5) 0.0972(11) 0.0523(3) 0.0195(16) Uani 1 1 d . . .
H15A H 0.7547 0.0421 0.0058 0.023 Uiso 1 1 calc R . .
C16 C 0.8391(5) -0.0314(11) 0.0989(3) 0.0182(17) Uani 1 1 d . . .
H16A H 0.8581 -0.1923 0.0914 0.022 Uiso 1 1 calc R . .
C17 C 0.8632(4) 0.1112(11) 0.1605(4) 0.0206(16) Uani 1 1 d . . .
H17A H 0.9023 0.0672 0.2032 0.025 Uiso 1 1 calc R . .
H1A H 0.708(5) 0.288(10) 0.397(4) 0.05(2) Uiso 1 1 d . . .

loop_
_atom_site_aniso_label
_atom_site_aniso_U_11
_atom_site_aniso_U_22
_atom_site_aniso_U_33
_atom_site_aniso_U_23
_atom_site_aniso_U_13
_atom_site_aniso_U_12
Fe1 0.0120(4) 0.0198(4) 0.0148(4) 0.0006(6) 0.0037(6) -0.0018(4)
P1 0.0152(10) 0.0262(11) 0.0222(10) -0.0002(9) -0.0003(9) 0.0000(9)
O1 0.021(3) 0.054(3) 0.024(3) -0.008(3) -0.002(3) -0.003(3)
N1 0.015(3) 0.022(4) 0.015(3) 0.007(3) 0.002(3) -0.008(3)
N2 0.014(4) 0.021(3) 0.016(3) 0.000(3) 0.004(3) 0.000(3)
N3 0.012(3) 0.026(4) 0.020(3) 0.005(3) 0.005(2) 0.006(3)
C1 0.016(4) 0.018(4) 0.024(4) -0.001(3) 0.003(4) 0.009(3)
C2 0.023(4) 0.012(4) 0.028(5) 0.008(3) 0.000(4) 0.008(3)
C3 0.002(4) 0.023(4) 0.034(4) -0.002(4) 0.006(3) -0.002(3)
C4 0.015(4) 0.031(5) 0.016(4) -0.009(4) -0.003(3) -0.004(4)
C5 0.023(5) 0.024(5) 0.026(4) 0.000(4) 0.004(3) 0.002(4)
C6 0.028(5) 0.027(5) 0.012(4) 0.004(3) 0.010(3) 0.011(4)
C7 0.011(4) 0.031(5) 0.024(4) 0.007(3) 0.005(3) 0.000(3)
C8 0.013(4) 0.020(4) 0.018(4) -0.002(3) 0.006(3) -0.007(3)
C9 0.021(4) 0.025(4) 0.021(4) 0.004(3) 0.001(3) 0.006(3)
C10 0.019(4) 0.029(4) 0.039(6) -0.012(4) -0.001(4) -0.013(4)
C11 0.024(4) 0.014(4) 0.030(5) -0.007(3) 0.020(3) -0.010(3)
C12 0.018(4) 0.016(4) 0.025(4) 0.009(3) 0.004(3) 0.001(3)
C13 0.012(3) 0.022(3) 0.018(3) -0.002(4) 0.002(4) -0.004(2)
C14 0.023(4) 0.019(4) 0.016(3) 0.006(3) 0.000(3) 0.003(3)
C15 0.021(4) 0.020(4) 0.018(3) 0.005(3) 0.000(3) -0.004(4)
C16 0.020(4) 0.018(4) 0.016(4) -0.005(3) 0.003(3) -0.001(3)
C17 0.017(3) 0.028(4) 0.017(4) -0.005(4) -0.001(4) -0.001(3)

loop_
_atom_type_symbol
_atom_type_description
_atom_type_scat_dispersion_real
_atom_type_scat_dispersion_imag
_atom_type_scat_source
C C 0.0033 0.0016 'International Tables Vol C Tables 4.2.6.8 and 6.1.1.4'
H H 0.0000 0.0000 'International Tables Vol C Tables 4.2.6.8 and 6.1.1.4'
N N 0.0061 0.0033 'International Tables Vol C Tables 4.2.6.8 and 6.1.1.4'
O O 0.0106 0.0060 'International Tables Vol C Tables 4.2.6.8 and 6.1.1.4'
P P 0.1023 0.0942 'International Tables Vol C Tables 4.2.6.8 and 6.1.1.4'
Fe Fe 0.3463 0.8444 'International Tables Vol C Tables 4.2.6.8 and 6.1.1.4'

loop_
_geom_angle_atom_site_label_1
_geom_angle_atom_site_label_2
_geom_angle_atom_site_label_3
_geom_angle
_geom_angle_site_symmetry_1
_geom_angle_site_symmetry_3
_geom_angle_publ_flag
C15 Fe1 C12 153.1(3) . . ?
C15 Fe1 C17 69.0(3) . . ?
C12 Fe1 C17 107.0(3) . . ?
C15 Fe1 C14 40.3(2) . . ?
C12 Fe1 C14 165.1(3) . . ?
C17 Fe1 C14 68.8(3) . . ?
C15 Fe1 C10 107.2(3) . . ?
C12 Fe1 C10 68.1(3) . . ?
C17 Fe1 C10 162.1(3) . . ?
C14 Fe1 C10 120.3(3) . . ?
C15 Fe1 C8 164.3(3) . . ?
C12 Fe1 C8 40.5(3) . . ?
C17 Fe1 C8 120.7(3) . . ?
C14 Fe1 C8 128.3(3) . . ?
C10 Fe1 C8 67.5(3) . . ?
C15 Fe1 C16 40.3(2) . . ?
C12 Fe1 C16 118.8(3) . . ?
C17 Fe1 C16 41.7(3) . . ?
C14 Fe1 C16 68.2(3) . . ?
C10 Fe1 C16 124.2(3) . . ?
C8 Fe1 C16 154.9(3) . . ?
C15 Fe1 C13 68.4(3) . . ?
C12 Fe1 C13 126.7(3) . . ?
C17 Fe1 C13 40.5(2) . . ?
C14 Fe1 C13 41.0(3) . . ?
C10 Fe1 C13 155.9(3) . . ?
C8 Fe1 C13 110.0(3) . . ?
C16 Fe1 C13 68.7(2) . . ?
C15 Fe1 C11 118.1(3) . . ?
C12 Fe1 C11 41.0(2) . . ?
C17 Fe1 C11 124.8(3) . . ?
C14 Fe1 C11 153.2(3) . . ?
C10 Fe1 C11 40.3(2) . . ?
C8 Fe1 C11 68.2(3) . . ?
C16 Fe1 C11 105.4(3) . . ?
C13 Fe1 C11 163.2(3) . . ?
C15 Fe1 C9 125.8(3) . . ?
C12 Fe1 C9 68.8(2) . . ?
C17 Fe1 C9 155.8(3) . . ?
C14 Fe1 C9 108.9(3) . . ?
C10 Fe1 C9 40.3(2) . . ?
C8 Fe1 C9 40.7(2) . . ?
C16 Fe1 C9 161.6(2) . . ?
C13 Fe1 C9 121.8(3) . . ?
C11 Fe1 C9 68.6(3) . . ?
C3 P1 C1 94.0(3) . . ?
C3 P1 C2 94.3(3) . . ?
C1 P1 C2 96.8(3) . . ?
C7 O1 H1A 105(4) . . ?
C4 N1 C6 107.1(5) . . ?
C4 N1 C1 113.2(5) . . ?
C6 N1 C1 110.2(5) . . ?
C4 N2 C2 111.3(6) . . ?
C4 N2 C5 107.1(5) . . ?
C2 N2 C5 111.5(6) . . ?
C3 N3 C5 111.3(5) . . ?
C3 N3 C6 111.6(5) . . ?
C5 N3 C6 106.9(6) . . ?
N1 C1 C7 109.3(5) . . ?
N1 C1 P1 114.0(4) . . ?
C7 C1 P1 115.4(5) . . ?
N1 C1 H1B 105.7 . . ?
C7 C1 H1B 105.7 . . ?
P1 C1 H1B 105.7 . . ?
N2 C2 P1 115.1(5) . . ?
N2 C2 H2A 108.5 . . ?
P1 C2 H2A 108.5 . . ?
N2 C2 H2B 108.5 . . ?
P1 C2 H2B 108.5 . . ?
H2A C2 H2B 107.5 . . ?
N3 C3 P1 115.7(4) . . ?
N3 C3 H3A 108.3 . . ?
P1 C3 H3A 108.3 . . ?
N3 C3 H3B 108.3 . . ?
P1 C3 H3B 108.3 . . ?
H3A C3 H3B 107.4 . . ?
N2 C4 N1 115.4(6) . . ?
N2 C4 H4A 108.4 . . ?
N1 C4 H4A 108.4 . . ?
N2 C4 H4B 108.4 . . ?
N1 C4 H4B 108.4 . . ?
H4A C4 H4B 107.5 . . ?
N3 C5 N2 114.3(6) . . ?
N3 C5 H5A 108.7 . . ?
N2 C5 H5A 108.7 . . ?
N3 C5 H5B 108.7 . . ?
N2 C5 H5B 108.7 . . ?
H5A C5 H5B 107.6 . . ?
N3 C6 N1 113.8(6) . . ?
N3 C6 H6A 108.8 . . ?
N1 C6 H6A 108.8 . . ?
N3 C6 H6B 108.8 . . ?
N1 C6 H6B 108.8 . . ?
H6A C6 H6B 107.7 . . ?
O1 C7 C8 109.6(5) . . ?
O1 C7 C1 106.7(5) . . ?
C8 C7 C1 110.9(5) . . ?
O1 C7 H7A 109.9 . . ?
C8 C7 H7A 109.9 . . ?
C1 C7 H7A 109.9 . . ?
C12 C8 C9 109.0(6) . . ?
C12 C8 C7 126.6(6) . . ?
C9 C8 C7 124.3(6) . . ?
C12 C8 Fe1 69.5(4) . . ?
C9 C8 Fe1 69.9(4) . . ?
C7 C8 Fe1 130.5(5) . . ?
C10 C9 C8 106.5(6) . . ?
C10 C9 Fe1 69.6(4) . . ?
C8 C9 Fe1 69.4(4) . . ?
C10 C9 H9A 126.7 . . ?
C8 C9 H9A 126.7 . . ?
Fe1 C9 H9A 126.7 . . ?
C9 C10 C11 109.9(6) . . ?
C9 C10 Fe1 70.1(4) . . ?
C11 C10 Fe1 70.0(4) . . ?
C9 C10 H10A 125.0 . . ?
C11 C10 H10A 125.0 . . ?
Fe1 C10 H10A 125.0 . . ?
C10 C11 C12 107.0(6) . . ?
C10 C11 Fe1 69.6(4) . . ?
C12 C11 Fe1 69.0(4) . . ?
C10 C11 H11A 126.5 . . ?
C12 C11 H11A 126.5 . . ?
Fe1 C11 H11A 126.5 . . ?
C8 C12 C11 107.6(6) . . ?
C8 C12 Fe1 70.1(4) . . ?
C11 C12 Fe1 69.9(4) . . ?
C8 C12 H12A 126.2 . . ?
C11 C12 H12A 126.2 . . ?
Fe1 C12 H12A 126.2 . . ?
C17 C13 C14 108.1(6) . . ?
C17 C13 Fe1 69.5(3) . . ?
C14 C13 Fe1 69.2(4) . . ?
C17 C13 H13A 125.9 . . ?
C14 C13 H13A 125.9 . . ?
Fe1 C13 H13A 125.9 . . ?
C15 C14 C13 108.1(6) . . ?
C15 C14 Fe1 69.7(4) . . ?
C13 C14 Fe1 69.8(3) . . ?
C15 C14 H14A 125.9 . . ?
C13 C14 H14A 125.9 . . ?
Fe1 C14 H14A 125.9 . . ?
C14 C15 C16 109.3(6) . . ?
C14 C15 Fe1 70.1(4) . . ?
C16 C15 Fe1 70.4(4) . . ?
C14 C15 H15A 125.4 . . ?
C16 C15 H15A 125.4 . . ?
Fe1 C15 H15A 125.4 . . ?
C15 C16 C17 107.3(6) . . ?
C15 C16 Fe1 69.2(4) . . ?
C17 C16 Fe1 68.9(3) . . ?
C15 C16 H16A 126.4 . . ?
C17 C16 H16A 126.4 . . ?
Fe1 C16 H16A 126.4 . . ?
C13 C17 C16 107.2(6) . . ?
C13 C17 Fe1 69.9(3) . . ?
C16 C17 Fe1 69.4(4) . . ?
C13 C17 H17A 126.4 . . ?
C16 C17 H17A 126.4 . . ?
Fe1 C17 H17A 126.4 . . ?

loop_
_geom_bond_atom_site_label_1
_geom_bond_atom_site_label_2
_geom_bond_distance
_geom_bond_site_symmetry_2
_geom_bond_publ_flag
Fe1 C15 2.026(6) . ?
Fe1 C12 2.029(6) . ?
Fe1 C17 2.034(6) . ?
Fe1 C14 2.031(6) . ?
Fe1 C10 2.036(6) . ?
Fe1 C8 2.037(6) . ?
Fe1 C16 2.041(6) . ?
Fe1 C13 2.039(5) . ?
Fe1 C11 2.041(6) . ?
Fe1 C9 2.043(7) . ?
P1 C3 1.868(7) . ?
P1 C1 1.867(7) . ?
P1 C2 1.867(7) . ?
O1 C7 1.443(7) . ?
O1 H1A 1.03(7) . ?
N1 C4 1.458(8) . ?
N1 C6 1.472(8) . ?
N1 C1 1.469(8) . ?
N2 C4 1.451(8) . ?
N2 C2 1.452(8) . ?
N2 C5 1.468(8) . ?
N3 C3 1.450(8) . ?
N3 C5 1.465(9) . ?
N3 C6 1.473(8) . ?
C1 C7 1.555(8) . ?
C1 H1B 1.0000 . ?
C2 H2A 0.9900 . ?
C2 H2B 0.9900 . ?
C3 H3A 0.9900 . ?
C3 H3B 0.9900 . ?
C4 H4A 0.9900 . ?
C4 H4B 0.9900 . ?
C5 H5A 0.9900 . ?
C5 H5B 0.9900 . ?
C6 H6A 0.9900 . ?
C6 H6B 0.9900 . ?
C7 C8 1.505(9) . ?
C7 H7A 1.0000 . ?
C8 C12 1.406(9) . ?
C8 C9 1.420(8) . ?
C9 C10 1.405(8) . ?
C9 H9A 1.0000 . ?
C10 C11 1.405(9) . ?
C10 H10A 1.0000 . ?
C11 C12 1.427(8) . ?
C11 H11A 1.0000 . ?
C12 H12A 1.0000 . ?
C13 C17 1.410(8) . ?
C13 C14 1.425(9) . ?
C13 H13A 1.0000 . ?
C14 C15 1.397(8) . ?
C14 H14A 1.0000 . ?
C15 C16 1.403(9) . ?
C15 H15A 1.0000 . ?
C16 C17 1.452(9) . ?
C16 H16A 1.0000 . ?
C17 H17A 1.0000 . ?

loop_
_geom_hbond_atom_site_label_D
_geom_hbond_atom_site_label_H
_geom_hbond_atom_site_label_A
_geom_hbond_distance_DH
_geom_hbond_distance_HA
_geom_hbond_distance_DA
_geom_hbond_angle_DHA
_geom_hbond_site_symmetry_A
O1 H1A N1 1.03(7) 1.93(7) 2.634(7) 123(6) .

loop_
_geom_torsion_atom_site_label_1
_geom_torsion_atom_site_label_2
_geom_torsion_atom_site_label_3
_geom_torsion_atom_site_label_4
_geom_torsion
_geom_torsion_site_symmetry_1
_geom_torsion_site_symmetry_2
_geom_torsion_site_symmetry_3
_geom_torsion_site_symmetry_4
_geom_torsion_publ_flag
C4 N1 C1 C7 74.6(7) . . . . ?
C6 N1 C1 C7 -165.5(6) . . . . ?
C4 N1 C1 P1 -56.2(7) . . . . ?
C6 N1 C1 P1 63.7(6) . . . . ?
C3 P1 C1 N1 -50.7(5) . . . . ?
C2 P1 C1 N1 44.1(5) . . . . ?
C3 P1 C1 C7 -178.5(5) . . . . ?
C2 P1 C1 C7 -83.7(5) . . . . ?
C4 N2 C2 P1 59.0(7) . . . . ?
C5 N2 C2 P1 -60.5(7) . . . . ?
C3 P1 C2 N2 48.2(5) . . . . ?
C1 P1 C2 N2 -46.4(6) . . . . ?
C5 N3 C3 P1 59.9(7) . . . . ?
C6 N3 C3 P1 -59.4(7) . . . . ?
C1 P1 C3 N3 48.9(5) . . . . ?
C2 P1 C3 N3 -48.2(5) . . . . ?
C2 N2 C4 N1 -65.7(7) . . . . ?
C5 N2 C4 N1 56.4(7) . . . . ?
C6 N1 C4 N2 -56.6(7) . . . . ?
C1 N1 C4 N2 65.0(7) . . . . ?
C3 N3 C5 N2 -64.8(7) . . . . ?
C6 N3 C5 N2 57.3(7) . . . . ?
C4 N2 C5 N3 -56.6(7) . . . . ?
C2 N2 C5 N3 65.4(8) . . . . ?
C3 N3 C6 N1 64.8(7) . . . . ?
C5 N3 C6 N1 -57.1(7) . . . . ?
C4 N1 C6 N3 56.5(7) . . . . ?
C1 N1 C6 N3 -67.1(7) . . . . ?
N1 C1 C7 O1 40.2(7) . . . . ?
P1 C1 C7 O1 170.3(4) . . . . ?
N1 C1 C7 C8 159.4(5) . . . . ?
P1 C1 C7 C8 -70.5(7) . . . . ?
O1 C7 C8 C12 26.7(9) . . . . ?
C1 C7 C8 C12 -90.7(7) . . . . ?
O1 C7 C8 C9 -158.7(6) . . . . ?
C1 C7 C8 C9 83.9(8) . . . . ?
O1 C7 C8 Fe1 -66.7(8) . . . . ?
C1 C7 C8 Fe1 175.9(5) . . . . ?
C15 Fe1 C8 C12 155.2(9) . . . . ?
C17 Fe1 C8 C12 -80.0(4) . . . . ?
C14 Fe1 C8 C12 -166.2(4) . . . . ?
C10 Fe1 C8 C12 82.2(4) . . . . ?
C16 Fe1 C8 C12 -41.2(8) . . . . ?
C13 Fe1 C8 C12 -123.6(4) . . . . ?
C11 Fe1 C8 C12 38.5(4) . . . . ?
C9 Fe1 C8 C12 120.5(6) . . . . ?
C15 Fe1 C8 C9 34.8(11) . . . . ?
C12 Fe1 C8 C9 -120.5(6) . . . . ?
C17 Fe1 C8 C9 159.5(4) . . . . ?
C14 Fe1 C8 C9 73.3(5) . . . . ?
C10 Fe1 C8 C9 -38.3(4) . . . . ?
C16 Fe1 C8 C9 -161.7(6) . . . . ?
C13 Fe1 C8 C9 115.9(4) . . . . ?
C11 Fe1 C8 C9 -82.0(4) . . . . ?
C15 Fe1 C8 C7 -83.7(11) . . . . ?
C12 Fe1 C8 C7 121.1(8) . . . . ?
C17 Fe1 C8 C7 41.1(7) . . . . ?
C14 Fe1 C8 C7 -45.1(8) . . . . ?
C10 Fe1 C8 C7 -156.7(7) . . . . ?
C16 Fe1 C8 C7 79.9(9) . . . . ?
C13 Fe1 C8 C7 -2.5(7) . . . . ?
C11 Fe1 C8 C7 159.6(7) . . . . ?
C9 Fe1 C8 C7 -118.4(8) . . . . ?
C12 C8 C9 C10 1.4(7) . . . . ?
C7 C8 C9 C10 -174.0(6) . . . . ?
Fe1 C8 C9 C10 60.0(5) . . . . ?
C12 C8 C9 Fe1 -58.6(4) . . . . ?
C7 C8 C9 Fe1 126.0(6) . . . . ?
C15 Fe1 C9 C10 73.3(5) . . . . ?
C12 Fe1 C9 C10 -80.8(4) . . . . ?
C17 Fe1 C9 C10 -165.0(7) . . . . ?
C14 Fe1 C9 C10 115.0(4) . . . . ?
C8 Fe1 C9 C10 -117.6(6) . . . . ?
C16 Fe1 C9 C10 37.4(10) . . . . ?
C13 Fe1 C9 C10 158.4(4) . . . . ?
C11 Fe1 C9 C10 -36.5(4) . . . . ?
C15 Fe1 C9 C8 -169.1(4) . . . . ?
C12 Fe1 C9 C8 36.9(4) . . . . ?
C17 Fe1 C9 C8 -47.4(8) . . . . ?
C14 Fe1 C9 C8 -127.4(4) . . . . ?
C10 Fe1 C9 C8 117.6(6) . . . . ?
C16 Fe1 C9 C8 155.0(8) . . . . ?
C13 Fe1 C9 C8 -84.0(5) . . . . ?
C11 Fe1 C9 C8 81.1(4) . . . . ?
C8 C9 C10 C11 -1.0(8) . . . . ?
Fe1 C9 C10 C11 58.9(5) . . . . ?
C8 C9 C10 Fe1 -59.9(5) . . . . ?
C15 Fe1 C10 C9 -125.6(4) . . . . ?
C12 Fe1 C10 C9 82.6(4) . . . . ?
C17 Fe1 C10 C9 159.7(9) . . . . ?
C14 Fe1 C10 C9 -83.7(5) . . . . ?
C8 Fe1 C10 C9 38.7(4) . . . . ?
C16 Fe1 C10 C9 -166.6(4) . . . . ?
C13 Fe1 C10 C9 -50.1(9) . . . . ?
C11 Fe1 C10 C9 121.1(6) . . . . ?
C15 Fe1 C10 C11 113.3(4) . . . . ?
C12 Fe1 C10 C11 -38.5(4) . . . . ?
C17 Fe1 C10 C11 38.7(12) . . . . ?
C14 Fe1 C10 C11 155.3(4) . . . . ?
C8 Fe1 C10 C11 -82.3(4) . . . . ?
C16 Fe1 C10 C11 72.3(5) . . . . ?
C13 Fe1 C10 C11 -171.2(6) . . . . ?
C9 Fe1 C10 C11 -121.1(6) . . . . ?
C9 C10 C11 C12 0.2(8) . . . . ?
Fe1 C10 C11 C12 59.2(4) . . . . ?
C9 C10 C11 Fe1 -58.9(5) . . . . ?
C15 Fe1 C11 C10 -83.7(5) . . . . ?
C12 Fe1 C11 C10 118.4(6) . . . . ?
C17 Fe1 C11 C10 -166.5(4) . . . . ?
C14 Fe1 C11 C10 -53.1(7) . . . . ?
C8 Fe1 C11 C10 80.5(4) . . . . ?
C16 Fe1 C11 C10 -125.2(4) . . . . ?
C13 Fe1 C11 C10 167.6(8) . . . . ?
C9 Fe1 C11 C10 36.5(4) . . . . ?
C15 Fe1 C11 C12 157.9(4) . . . . ?
C17 Fe1 C11 C12 75.1(5) . . . . ?
C14 Fe1 C11 C12 -171.5(5) . . . . ?
C10 Fe1 C11 C12 -118.4(6) . . . . ?
C8 Fe1 C11 C12 -37.9(4) . . . . ?
C16 Fe1 C11 C12 116.4(4) . . . . ?
C13 Fe1 C11 C12 49.1(10) . . . . ?
C9 Fe1 C11 C12 -81.9(4) . . . . ?
C9 C8 C12 C11 -1.3(7) . . . . ?
C7 C8 C12 C11 174.0(6) . . . . ?
Fe1 C8 C12 C11 -60.1(4) . . . . ?
C9 C8 C12 Fe1 58.8(4) . . . . ?
C7 C8 C12 Fe1 -125.9(6) . . . . ?
C10 C11 C12 C8 0.7(7) . . . . ?
Fe1 C11 C12 C8 60.2(4) . . . . ?
C10 C11 C12 Fe1 -59.6(4) . . . . ?
C15 Fe1 C12 C8 -165.5(5) . . . . ?
C17 Fe1 C12 C8 117.7(4) . . . . ?
C14 Fe1 C12 C8 46.7(12) . . . . ?
C10 Fe1 C12 C8 -80.5(4) . . . . ?
C16 Fe1 C12 C8 161.4(4) . . . . ?
C13 Fe1 C12 C8 77.5(4) . . . . ?
C11 Fe1 C12 C8 -118.4(5) . . . . ?
C9 Fe1 C12 C8 -37.1(4) . . . . ?
C15 Fe1 C12 C11 -47.1(7) . . . . ?
C17 Fe1 C12 C11 -124.0(4) . . . . ?
C14 Fe1 C12 C11 165.0(10) . . . . ?
C10 Fe1 C12 C11 37.8(4) . . . . ?
C8 Fe1 C12 C11 118.4(5) . . . . ?
C16 Fe1 C12 C11 -80.2(4) . . . . ?
C13 Fe1 C12 C11 -164.1(4) . . . . ?
C9 Fe1 C12 C11 81.3(4) . . . . ?
C15 Fe1 C13 C17 -82.5(5) . . . . ?
C12 Fe1 C13 C17 71.8(5) . . . . ?
C14 Fe1 C13 C17 -119.8(6) . . . . ?
C10 Fe1 C13 C17 -166.4(7) . . . . ?
C8 Fe1 C13 C17 114.2(5) . . . . ?
C16 Fe1 C13 C17 -39.0(5) . . . . ?
C11 Fe1 C13 C17 33.6(11) . . . . ?
C9 Fe1 C13 C17 157.9(4) . . . . ?
C15 Fe1 C13 C14 37.3(4) . . . . ?
C12 Fe1 C13 C14 -168.4(4) . . . . ?
C17 Fe1 C13 C14 119.8(6) . . . . ?
C10 Fe1 C13 C14 -46.6(9) . . . . ?
C8 Fe1 C13 C14 -126.0(4) . . . . ?
C16 Fe1 C13 C14 80.8(4) . . . . ?
C11 Fe1 C13 C14 153.3(8) . . . . ?
C9 Fe1 C13 C14 -82.3(4) . . . . ?
C17 C13 C14 C15 -0.5(8) . . . . ?
Fe1 C13 C14 C15 -59.3(5) . . . . ?
C17 C13 C14 Fe1 58.8(4) . . . . ?
C12 Fe1 C14 C15 158.1(9) . . . . ?
C17 Fe1 C14 C15 82.1(4) . . . . ?
C10 Fe1 C14 C15 -80.8(5) . . . . ?
C8 Fe1 C14 C15 -164.9(4) . . . . ?
C16 Fe1 C14 C15 37.1(4) . . . . ?
C13 Fe1 C14 C15 119.3(6) . . . . ?
C11 Fe1 C14 C15 -43.9(8) . . . . ?
C9 Fe1 C14 C15 -123.6(4) . . . . ?
C15 Fe1 C14 C13 -119.3(6) . . . . ?
C12 Fe1 C14 C13 38.8(12) . . . . ?
C17 Fe1 C14 C13 -37.2(4) . . . . ?
C10 Fe1 C14 C13 159.9(4) . . . . ?
C8 Fe1 C14 C13 75.8(5) . . . . ?
C16 Fe1 C14 C13 -82.2(4) . . . . ?
C11 Fe1 C14 C13 -163.3(5) . . . . ?
C9 Fe1 C14 C13 117.1(4) . . . . ?
C13 C14 C15 C16 -0.3(8) . . . . ?
Fe1 C14 C15 C16 -59.7(5) . . . . ?
C13 C14 C15 Fe1 59.4(4) . . . . ?
C12 Fe1 C15 C14 -167.7(5) . . . . ?
C17 Fe1 C15 C14 -81.6(4) . . . . ?
C10 Fe1 C15 C14 116.9(4) . . . . ?
C8 Fe1 C15 C14 49.2(11) . . . . ?
C16 Fe1 C15 C14 -120.1(6) . . . . ?
C13 Fe1 C15 C14 -38.0(4) . . . . ?
C11 Fe1 C15 C14 159.2(4) . . . . ?
C9 Fe1 C15 C14 76.5(5) . . . . ?
C12 Fe1 C15 C16 -47.6(8) . . . . ?
C17 Fe1 C15 C16 38.5(4) . . . . ?
C14 Fe1 C15 C16 120.1(6) . . . . ?
C10 Fe1 C15 C16 -123.0(4) . . . . ?
C8 Fe1 C15 C16 169.3(8) . . . . ?
C13 Fe1 C15 C16 82.2(4) . . . . ?
C11 Fe1 C15 C16 -80.7(5) . . . . ?
C9 Fe1 C15 C16 -163.4(4) . . . . ?
C14 C15 C16 C17 0.9(8) . . . . ?
Fe1 C15 C16 C17 -58.6(4) . . . . ?
C14 C15 C16 Fe1 59.5(5) . . . . ?
C12 Fe1 C16 C15 157.6(4) . . . . ?
C17 Fe1 C16 C15 -119.1(6) . . . . ?
C14 Fe1 C16 C15 -37.0(4) . . . . ?
C10 Fe1 C16 C15 75.6(5) . . . . ?
C8 Fe1 C16 C15 -173.2(5) . . . . ?
C13 Fe1 C16 C15 -81.3(4) . . . . ?
C11 Fe1 C16 C15 115.4(4) . . . . ?
C9 Fe1 C16 C15 47.3(10) . . . . ?
C15 Fe1 C16 C17 119.1(6) . . . . ?
C12 Fe1 C16 C17 -83.3(4) . . . . ?
C14 Fe1 C16 C17 82.1(4) . . . . ?
C10 Fe1 C16 C17 -165.2(4) . . . . ?
C8 Fe1 C16 C17 -54.1(8) . . . . ?
C13 Fe1 C16 C17 37.9(4) . . . . ?
C11 Fe1 C16 C17 -125.5(4) . . . . ?
C9 Fe1 C16 C17 166.4(8) . . . . ?
C14 C13 C17 C16 1.1(7) . . . . ?
Fe1 C13 C17 C16 59.7(4) . . . . ?
C14 C13 C17 Fe1 -58.6(4) . . . . ?
C15 C16 C17 C13 -1.2(7) . . . . ?
Fe1 C16 C17 C13 -60.0(4) . . . . ?
C15 C16 C17 Fe1 58.8(5) . . . . ?
C15 Fe1 C17 C13 81.0(5) . . . . ?
C12 Fe1 C17 C13 -127.2(5) . . . . ?
C14 Fe1 C17 C13 37.6(4) . . . . ?
C10 Fe1 C17 C13 161.8(9) . . . . ?
C8 Fe1 C17 C13 -85.3(5) . . . . ?
C16 Fe1 C17 C13 118.3(6) . . . . ?
C11 Fe1 C17 C13 -168.8(4) . . . . ?
C9 Fe1 C17 C13 -51.4(9) . . . . ?
C15 Fe1 C17 C16 -37.3(4) . . . . ?
C12 Fe1 C17 C16 114.5(4) . . . . ?
C14 Fe1 C17 C16 -80.6(4) . . . . ?
C10 Fe1 C17 C16 43.5(12) . . . . ?
C8 Fe1 C17 C16 156.5(4) . . . . ?
C13 Fe1 C17 C16 -118.3(6) . . . . ?
C11 Fe1 C17 C16 73.0(5) . . . . ?
C9 Fe1 C17 C16 -169.6(6) . . . . ?
